data_7030314
loop_
_publ_author_name
'Matesanz, Ana I.'
'Perles, Josefina'
'Souza, Pilar'

_publ_section_title
;
 New palladium and platinum complexes with bioactive
 3,5-diacetyl-1,2,4-triazol bis(4-cyclohexyl thiosemicarbazone) ligand:
 chemistry, antiproliferative activity and preliminary toxicity studies.
;
_journal_issue 40
_journal_name_full 'Dalton transactions (Cambridge, England : 2003)'
_journal_page_first 12538
_journal_page_last 12547
_journal_paper_doi 10.1039/c2dt31199b
_journal_volume 41
_journal_year 2012
_chemical_formula_sum 'C45 H62 Cl N9 O P Pd2 S3'
_chemical_formula_weight 1120.44
_space_group_crystal_system monoclinic
_space_group_IT_number 14
_space_group_name_Hall '-P 2yn'
_space_group_name_H-M_alt 'P 1 21/n 1'
_symmetry_space_group_name_Hall '-P 2yn'
_symmetry_space_group_name_H-M 'P 1 21/n 1'
_atom_sites_solution_hydrogens geom
_atom_sites_solution_primary direct
_atom_sites_solution_secondary difmap
_cell_angle_alpha 90
_cell_angle_beta 92.702(2)
_cell_angle_gamma 90
_cell_formula_units_Z 4
_cell_length_a 12.4247(4)
_cell_length_b 16.3391(5)
_cell_length_c 24.2489(8)
_cell_measurement_reflns_used 6760
_cell_measurement_temperature 100.(2)
_cell_measurement_theta_max 14.66
_cell_measurement_theta_min 6.52
_cell_volume 4917.3(3)
_computing_data_collection 'Bruker SMART'
_computing_molecular_graphics 'Bruker SHELXTL'
_computing_publication_material 'Bruker SHELXTL'
_computing_structure_refinement 'SHELXL-97 (Sheldrick, 2008)'
_computing_structure_solution 'SHELXS-97 (Sheldrick, 2008)'
_diffrn_ambient_temperature 100.(2)
_diffrn_measured_fraction_theta_full 0.959
_diffrn_measured_fraction_theta_max 0.959
_diffrn_measurement_device_type 'CCD area detector'
_diffrn_radiation_wavelength 1.54178
_diffrn_reflns_av_R_equivalents 0.0340
_diffrn_reflns_av_sigmaI/netI 0.0311
_diffrn_reflns_limit_h_max 14
_diffrn_reflns_limit_h_min -14
_diffrn_reflns_limit_k_max 19
_diffrn_reflns_limit_k_min -19
_diffrn_reflns_limit_l_max 29
_diffrn_reflns_limit_l_min -29
_diffrn_reflns_number 30211
_diffrn_reflns_theta_full 71.08
_diffrn_reflns_theta_max 71.08
_diffrn_reflns_theta_min 3.26
_exptl_absorpt_coefficient_mu 8.247
_exptl_absorpt_correction_T_max 0.4136
_exptl_absorpt_correction_T_min 0.2893
_exptl_absorpt_correction_type multi-scan
_exptl_absorpt_process_details sadabs
_exptl_crystal_colour orange
_exptl_crystal_density_diffrn 1.513
_exptl_crystal_density_method 'not measured'
_exptl_crystal_description prismatic
_exptl_crystal_F_000 2300
_exptl_crystal_size_max 0.20
_exptl_crystal_size_mid 0.15
_exptl_crystal_size_min 0.13
_refine_diff_density_max 3.255
_refine_diff_density_min -1.630
_refine_ls_extinction_method none
_refine_ls_goodness_of_fit_ref 1.035
_refine_ls_hydrogen_treatment refxyz
_refine_ls_matrix_type full
_refine_ls_number_parameters 564
_refine_ls_number_reflns 9122
_refine_ls_number_restraints 53
_refine_ls_restrained_S_all 1.050
_refine_ls_R_factor_all 0.0511
_refine_ls_R_factor_gt 0.0464
_refine_ls_shift/su_max 0.004
_refine_ls_shift/su_mean 0.000
_refine_ls_structure_factor_coef Fsqd
_refine_ls_weighting_details 'calc w=1/[\s^2^(Fo^2^)+(0.0735P)^2^+16.6277P] where P=(Fo^2^+2Fc^2^)/3'
_refine_ls_weighting_scheme calc
_refine_ls_wR_factor_gt 0.1274
_refine_ls_wR_factor_ref 0.1321
_reflns_number_gt 8221
_reflns_number_total 9122
_reflns_threshold_expression >2sigma(I)
_cod_data_source_file c2dt31199b.txt
_cod_data_source_block 00342
_cod_database_code 7030314

loop_
_space_group_symop_operation_xyz
'x, y, z'
'-x+1/2, y+1/2, -z+1/2'
'-x, -y, -z'
'x-1/2, -y-1/2, z-1/2'

loop_
_atom_site_type_symbol
_atom_site_label
_atom_site_fract_x
_atom_site_fract_y
_atom_site_fract_z
_atom_site_U_iso_or_equiv
_atom_site_adp_type
_atom_site_calc_flag
_atom_site_refinement_flags
_atom_site_occupancy
_atom_site_disorder_assembly
_atom_site_disorder_group
Pd Pd1 0.79568(2) -0.07585(2) 0.694453(12) 0.02480(11) Uani d . 1.0 . .
Pd Pd2 1.04728(2) 0.132142(19) 0.53193(13) 0.02663(11) Uani d . 1.0 . .
C C1 0.9357(4) -0.0908(3) 0.7982(2) 0.0301(10) Uani d . 1.0 . .
C C2 1.0041(4) -0.0102(3) 0.67390(19) 0.0273(9) Uani d . 1.0 . .
C C3 0.9383(3) 0.0035(3) 0.62348(18) 0.0246(8) Uani d . 1.0 . .
C C4 0.8627(3) 0.0336(3) 0.54619(17) 0.0253(9) Uani d . 1.0 . .
C C5 0.8463(4) 0.0686(3) 0.49150(18) 0.0267(9) Uani d . 1.0 . .
C C6 0.9998(4) 0.2025(3) 0.41980(19) 0.0302(9) Uani d . 1.0 . .
C C7 1.0734(5) -0.0719(4) 0.8741(3) 0.066(2) Uani d DU 1.0 . .
C C8A 1.0889(15) 0.0125(9) 0.8850(9) 0.058(5) Uani d PDU 0.356(19) A 1
H H8A1 1.0304 0.0328 0.9078 0.069 Uiso calc PR 0.356(19) A 1
H H8A2 1.0857 0.0432 0.8498 0.069 Uiso calc PR 0.356(19) A 1
C C8B 1.0401(11) -0.0034(6) 0.9183(8) 0.109(7) Uani d PDU 0.644(19) A 2
H H8B1 1.0001 0.0409 0.8984 0.131 Uiso calc PR 0.644(19) A 2
H H8B2 0.9907 -0.0285 0.9443 0.131 Uiso calc PR 0.644(19) A 2
C C9A 1.1967(17) 0.0275(12) 0.9151(9) 0.065(6) Uani d PDU 0.356(19) A 1
H H9A1 1.2018 0.0859 0.9259 0.078 Uiso calc PR 0.356(19) A 1
H H9A2 1.2551 0.016 0.8898 0.078 Uiso calc PR 0.356(19) A 1
C C9B 1.1353(12) 0.0344(6) 0.9515(9) 0.088(6) Uani d PDU 0.644(19) A 2
H H9B1 1.172 0.0745 0.9282 0.106 Uiso calc PR 0.644(19) A 2
H H9B2 1.1086 0.0639 0.9838 0.106 Uiso calc PR 0.644(19) A 2
C C10 1.2141(6) -0.0299(4) 0.9709(3) 0.067(2) Uani d DU 1.0 . .
H H10A 1.2769 -0.0134 0.995 0.08 Uiso calc R 1.0 A 1
H H10B 1.1487 -0.035 0.9924 0.08 Uiso calc R 1.0 A 1
C C11 1.2347(5) -0.1020(5) 0.9368(3) 0.0588(16) Uani d DU 1.0 A .
H H11A 1.2678 -0.1456 0.9603 0.071 Uiso calc R 1.0 . .
H H11B 1.2862 -0.0873 0.9085 0.071 Uiso calc R 1.0 . .
C C12 1.1301(5) -0.1343(4) 0.9081(3) 0.0541(15) Uani d DU 1.0 A .
H H12A 1.1475 -0.1815 0.8845 0.065 Uiso calc R 1.0 . .
H H12B 1.0817 -0.1541 0.9366 0.065 Uiso calc R 1.0 . .
C C13 1.1195(4) 0.0135(3) 0.6810(2) 0.0410(12) Uani d . 1.0 . .
H H13A 1.1311 0.0437 0.7157 0.061 Uiso calc R 1.0 . .
H H13B 1.1389 0.0483 0.6501 0.061 Uiso calc R 1.0 . .
H H13C 1.1644 -0.0358 0.6819 0.061 Uiso calc R 1.0 . .
C C14 0.7455(4) 0.0526(3) 0.45739(19) 0.0355(11) Uani d . 1.0 . .
H H14A 0.7392 0.0923 0.4272 0.053 Uiso calc R 1.0 . .
H H14B 0.6832 0.0577 0.4805 0.053 Uiso calc R 1.0 . .
H H14C 0.7479 -0.0029 0.4421 0.053 Uiso calc R 1.0 . .
C C15 0.9204(4) 0.2419(3) 0.32868(18) 0.0316(10) Uani d DU 1.0 . .
H H15 0.8951 0.1841 0.324 0.038 Uiso calc R 1.0 . .
C C16 0.9646(4) 0.2705(3) 0.27431(18) 0.0360(10) Uani d DU 1.0 . .
H H16A 1.0247 0.2344 0.2642 0.043 Uiso calc R 1.0 . .
H H16B 0.9927 0.327 0.2784 0.043 Uiso calc R 1.0 . .
C C17 0.8746(4) 0.2678(3) 0.2291(2) 0.0416(12) Uani d DU 1.0 . .
H H17A 0.9032 0.2865 0.1938 0.05 Uiso calc R 1.0 . .
H H17B 0.8495 0.2107 0.2241 0.05 Uiso calc R 1.0 . .
C C18 0.7800(4) 0.3217(3) 0.2434(2) 0.0395(11) Uani d DU 1.0 . .
H H18A 0.7226 0.318 0.2137 0.047 Uiso calc R 1.0 . .
H H18B 0.8037 0.3795 0.2463 0.047 Uiso calc R 1.0 . .
C C19 0.7361(4) 0.2940(4) 0.29817(19) 0.0422(12) Uani d DU 1.0 . .
H H19A 0.6773 0.3311 0.3084 0.051 Uiso calc R 1.0 . .
H H19B 0.7059 0.2381 0.294 0.051 Uiso calc R 1.0 . .
C C20 0.8248(4) 0.2942(3) 0.34386(19) 0.0379(11) Uani d DU 1.0 . .
H H20A 0.8494 0.3511 0.3507 0.045 Uiso calc R 1.0 . .
H H20B 0.7955 0.273 0.3784 0.045 Uiso calc R 1.0 . .
C C21 0.5750(4) -0.1633(3) 0.62167(18) 0.0338(10) Uani d . 1.0 . .
C C22 0.6416(4) -0.1808(4) 0.5789(2) 0.0510(16) Uani d . 1.0 . .
H H22 0.7117 -0.1576 0.579 0.061 Uiso calc R 1.0 . .
C C23 0.6071(5) -0.2316(4) 0.5363(2) 0.0538(16) Uani d . 1.0 . .
H H23 0.6527 -0.2418 0.5068 0.065 Uiso calc R 1.0 . .
C C24 0.5065(5) -0.2678(4) 0.5363(2) 0.0470(13) Uani d . 1.0 . .
H H24 0.4831 -0.3033 0.5071 0.056 Uiso calc R 1.0 . .
C C25 0.4410(4) -0.2519(4) 0.5790(2) 0.0462(13) Uani d . 1.0 . .
H H25 0.372 -0.2768 0.5793 0.055 Uiso calc R 1.0 . .
C C26 0.4741(4) -0.2000(3) 0.6216(2) 0.0408(12) Uani d . 1.0 . .
H H26 0.4278 -0.1894 0.6508 0.049 Uiso calc R 1.0 . .
C C27 0.5290(4) -0.1098(4) 0.73041(19) 0.0467(14) Uani d . 1.0 . .
C C28 0.5455(5) -0.1820(5) 0.7591(2) 0.0608(19) Uani d . 1.0 . .
H H28 0.6047 -0.2163 0.7513 0.073 Uiso calc R 1.0 . .
C C29 0.4742(5) -0.2048(6) 0.7999(2) 0.070(2) Uani d . 1.0 . .
H H29 0.4841 -0.2551 0.8192 0.084 Uiso calc R 1.0 . .
C C30 0.3912(6) -0.1544(7) 0.8115(3) 0.082(3) Uani d . 1.0 . .
H H30 0.344 -0.1695 0.8395 0.099 Uiso calc R 1.0 . .
C C31 0.3737(6) -0.0807(6) 0.7829(3) 0.076(2) Uani d . 1.0 . .
H H31 0.3149 -0.0462 0.7909 0.091 Uiso calc R 1.0 . .
C C32 0.4446(5) -0.0588(5) 0.7423(3) 0.0619(19) Uani d . 1.0 . .
H H32 0.4346 -0.0088 0.7228 0.074 Uiso calc R 1.0 . .
C C33 0.5734(4) 0.0089(3) 0.6454(2) 0.0366(11) Uani d . 1.0 . .
C C34 0.6078(5) 0.0800(4) 0.6725(2) 0.0489(14) Uani d . 1.0 . .
H H34 0.6486 0.0766 0.7066 0.059 Uiso calc R 1.0 . .
C C35 0.5824(5) 0.1558(4) 0.6498(3) 0.0556(16) Uani d . 1.0 . .
H H35 0.6046 0.2043 0.6687 0.067 Uiso calc R 1.0 . .
C C36 0.5248(5) 0.1607(4) 0.5998(3) 0.0547(15) Uani d . 1.0 . .
H H36 0.5095 0.2127 0.5836 0.066 Uiso calc R 1.0 . .
C C37 0.4900(5) 0.0909(4) 0.5735(3) 0.0532(15) Uani d . 1.0 . .
H H37 0.4492 0.0948 0.5394 0.064 Uiso calc R 1.0 . .
C C38 0.5134(4) 0.0145(4) 0.5959(2) 0.0431(12) Uani d . 1.0 . .
H H38 0.4885 -0.0337 0.5774 0.052 Uiso calc R 1.0 . .
N N1 0.9701(4) -0.1031(3) 0.85040(19) 0.0456(12) Uani d . 1.0 A .
H H1 0.9288 -0.1314 0.8719 0.055 Uiso calc R 1.0 . .
N N2 1.0016(3) -0.0586(2) 0.76337(16) 0.0306(8) Uani d . 1.0 . .
N N3 0.9524(3) -0.0458(2) 0.71250(15) 0.0251(7) Uani d . 1.0 . .
N N4 0.8373(3) -0.0274(2) 0.62115(15) 0.0287(8) Uani d . 1.0 . .
N N5 0.7887(3) -0.0087(3) 0.57193(15) 0.0305(8) Uani d . 1.0 . .
N N6 0.9574(3) 0.0439(2) 0.57688(15) 0.0246(7) Uani d . 1.0 . .
N N7 0.9256(3) 0.1141(2) 0.47668(14) 0.0240(7) Uani d . 1.0 . .
N N8 0.9199(3) 0.1511(2) 0.42581(15) 0.0287(8) Uani d . 1.0 . .
N N9 1.0066(3) 0.2435(2) 0.37185(17) 0.0344(9) Uani d . 1.0 . .
H H9 1.065 0.2722 0.3663 0.041 Uiso calc R 1.0 . .
S S1 0.79923(9) -0.11923(7) 0.78293(4) 0.0284(2) Uani d . 1.0 . .
S S2 1.10237(9) 0.22276(7) 0.47061(5) 0.0357(3) Uani d . 1.0 . .
Cl Cl1 1.18920(11) 0.16895(8) 0.59147(6) 0.0493(3) Uani d . 1.0 . .
P P1 0.61645(9) -0.08873(9) 0.67391(5) 0.0327(3) Uani d . 1.0 . .
C C39 0.3172(5) 0.2676(4) 0.1026(3) 0.0580(16) Uani d . 1.0 . .
H H39A 0.3042 0.269 0.1421 0.087 Uiso calc PR 0.764(5) B 1
H H39B 0.2707 0.3077 0.0832 0.087 Uiso calc PR 0.764(5) B 1
H H39C 0.3929 0.2809 0.097 0.087 Uiso calc PR 0.764(5) B 1
H H39D 0.2606 0.2916 0.1243 0.087 Uiso d PR 0.236(5) B 2
H H39E 0.3668 0.3107 0.0917 0.087 Uiso d PR 0.236(5) B 2
H H39F 0.3569 0.2266 0.1249 0.087 Uiso d PR 0.236(5) B 2
C C40 0.3379(7) 0.1829(6) 0.0083(3) 0.079(3) Uani d . 1.0 . .
H H40A 0.3256 0.1326 -0.0131 0.118 Uiso calc PR 0.764(5) B 1
H H40B 0.4153 0.1949 0.0112 0.118 Uiso calc PR 0.764(5) B 1
H H40C 0.2997 0.2284 -0.0102 0.118 Uiso calc PR 0.764(5) B 1
H H40D 0.301 0.1578 -0.024 0.118 Uiso d PR 0.236(5) B 2
H H40E 0.378 0.1408 0.0295 0.118 Uiso d PR 0.236(5) B 2
H H40F 0.388 0.2249 -0.0037 0.118 Uiso d PR 0.236(5) B 2
O O1 0.1694(3) 0.1612(3) 0.06810(18) 0.0534(11) Uani d . 1.0 . .
S S3A 0.28853(13) 0.16961(10) 0.07661(7) 0.0390(5) Uani d P 0.764(5) B 1
S S3B 0.2585(5) 0.2206(4) 0.0430(2) 0.047(2) Uani d P 0.236(5) B 2
C C50 0.0349(9) 0.4636(8) 0.4118(5) 0.1118(17) Uiso d D 1.0 . .
H H50A -0.0265 0.4644 0.3849 0.168 Uiso calc R 1.0 . .
H H50B 0.0356 0.5141 0.4336 0.168 Uiso calc R 1.0 . .
H H50C 0.0286 0.4164 0.4364 0.168 Uiso calc R 1.0 . .
C C51 0.1361(11) 0.4572(8) 0.3824(6) 0.136(5) Uiso d D 1.0 . .
H H51A 0.1345 0.499 0.3527 0.163 Uiso calc R 1.0 . .
H H51B 0.1969 0.4709 0.4086 0.163 Uiso calc R 1.0 . .
C C52 0.1564(9) 0.3821(7) 0.3591(5) 0.1118(17) Uiso d D 1.0 . .
H H52A 0.093 0.3723 0.3337 0.134 Uiso calc R 1.0 . .
H H52B 0.1491 0.343 0.3899 0.134 Uiso calc R 1.0 . .
C C53 0.2464(9) 0.3499(7) 0.3294(5) 0.1118(17) Uiso d D 1.0 . .
H H53A 0.263 0.2944 0.3437 0.134 Uiso calc R 1.0 . .
H H53B 0.2223 0.3439 0.2901 0.134 Uiso calc R 1.0 . .
C C54 0.3405(9) 0.3942(8) 0.3315(5) 0.1118(17) Uiso d D 1.0 . .
H H54A 0.3237 0.4527 0.3332 0.168 Uiso calc R 1.0 . .
H H54B 0.3803 0.383 0.2983 0.168 Uiso calc R 1.0 . .
H H54C 0.3845 0.3784 0.3643 0.168 Uiso calc R 1.0 . .

loop_
_atom_site_aniso_label
_atom_site_aniso_U_11
_atom_site_aniso_U_22
_atom_site_aniso_U_33
_atom_site_aniso_U_12
_atom_site_aniso_U_13
_atom_site_aniso_U_23
Pd1 0.01906(17) 0.03754(19) 0.01744(16) -0.00349(11) -0.00287(12) -0.00023(11)
Pd2 0.02139(17) 0.02680(17) 0.03096(19) -0.00215(11) -0.00669(13) 0.00394(12)
C1 0.028(2) 0.029(2) 0.032(2) -0.0041(17) -0.0123(19) 0.0073(18)
C2 0.024(2) 0.028(2) 0.029(2) -0.0006(17) -0.0066(18) 0.0051(17)
C3 0.022(2) 0.028(2) 0.023(2) -0.0010(16) -0.0012(17) -0.0018(16)
C4 0.021(2) 0.033(2) 0.022(2) -0.0021(17) -0.0007(17) -0.0040(16)
C5 0.024(2) 0.034(2) 0.022(2) -0.0034(17) -0.0006(17) -0.0023(17)
C6 0.026(2) 0.032(2) 0.032(2) 0.0020(18) -0.0014(19) 0.0039(18)
C7 0.062(4) 0.081(4) 0.050(3) -0.052(3) -0.039(3) 0.042(3)
C8A 0.046(10) 0.065(7) 0.060(11) -0.008(8) -0.018(8) 0.022(8)
C8B 0.091(10) 0.020(4) 0.204(16) 0.008(5) -0.116(11) -0.009(7)
C9A 0.044(11) 0.052(8) 0.097(13) -0.005(8) -0.030(11) -0.016(8)
C9B 0.071(9) 0.043(5) 0.144(15) -0.004(5) -0.073(10) -0.005(6)
C10 0.057(4) 0.054(4) 0.084(5) 0.006(3) -0.046(4) -0.016(3)
C11 0.036(3) 0.086(4) 0.052(4) 0.001(3) -0.016(3) -0.021(3)
C12 0.040(3) 0.059(3) 0.061(4) 0.008(3) -0.025(3) -0.020(3)
C13 0.029(2) 0.050(3) 0.042(3) -0.012(2) -0.013(2) 0.020(2)
C14 0.028(2) 0.057(3) 0.022(2) -0.015(2) -0.0029(19) 0.003(2)
C15 0.028(2) 0.036(2) 0.030(2) -0.0052(18) -0.0033(19) 0.0057(18)
C16 0.034(2) 0.042(3) 0.033(2) -0.001(2) 0.006(2) 0.001(2)
C17 0.042(3) 0.055(3) 0.027(2) -0.010(2) 0.001(2) 0.000(2)
C18 0.038(3) 0.048(3) 0.031(2) -0.005(2) -0.009(2) 0.006(2)
C19 0.032(2) 0.061(3) 0.033(3) 0.001(2) -0.001(2) 0.002(2)
C20 0.032(2) 0.054(3) 0.027(2) 0.001(2) 0.000(2) 0.001(2)
C21 0.025(2) 0.056(3) 0.021(2) -0.010(2) -0.0026(18) 0.002(2)
C22 0.032(3) 0.092(5) 0.030(3) -0.027(3) 0.007(2) -0.015(3)
C23 0.041(3) 0.090(5) 0.031(3) -0.030(3) 0.010(2) -0.017(3)
C24 0.043(3) 0.063(4) 0.035(3) -0.018(3) -0.001(2) -0.009(2)
C25 0.030(3) 0.060(3) 0.048(3) -0.019(2) 0.003(2) -0.007(3)
C26 0.031(3) 0.055(3) 0.037(3) -0.013(2) 0.006(2) 0.000(2)
C27 0.027(2) 0.098(5) 0.015(2) -0.013(3) -0.0023(19) -0.004(2)
C28 0.029(3) 0.125(6) 0.028(3) -0.016(3) -0.007(2) 0.015(3)
C29 0.040(3) 0.137(7) 0.031(3) -0.034(4) -0.008(3) 0.021(4)
C30 0.047(4) 0.171(9) 0.029(3) -0.037(5) 0.017(3) -0.021(4)
C31 0.053(4) 0.130(8) 0.048(4) -0.014(4) 0.025(3) -0.016(4)
C32 0.040(3) 0.104(5) 0.042(3) -0.011(3) 0.018(3) -0.024(3)
C33 0.020(2) 0.060(3) 0.030(2) 0.000(2) 0.0022(19) -0.007(2)
C34 0.034(3) 0.070(4) 0.042(3) 0.013(3) -0.008(2) -0.023(3)
C35 0.040(3) 0.061(4) 0.065(4) 0.008(3) 0.001(3) -0.025(3)
C36 0.044(3) 0.062(4) 0.058(4) 0.001(3) 0.002(3) 0.004(3)
C37 0.049(3) 0.064(4) 0.045(3) -0.011(3) -0.013(3) 0.009(3)
C38 0.033(3) 0.061(3) 0.035(3) -0.012(2) -0.007(2) 0.004(2)
N1 0.044(2) 0.055(3) 0.036(2) -0.025(2) -0.018(2) 0.026(2)
N2 0.0281(19) 0.0329(19) 0.030(2) -0.0069(15) -0.0119(16) 0.0095(15)
N3 0.0223(17) 0.0260(17) 0.0261(18) 0.0000(14) -0.0081(15) 0.0003(14)
N4 0.0217(18) 0.045(2) 0.0190(17) -0.0049(16) -0.0029(14) -0.0014(15)
N5 0.0236(18) 0.050(2) 0.0176(17) -0.0072(16) -0.0025(15) 0.0001(16)
N6 0.0210(17) 0.0266(17) 0.0257(18) -0.0040(14) -0.0029(14) -0.0014(14)
N7 0.0200(17) 0.0305(18) 0.0212(17) -0.0016(14) -0.0033(14) -0.0009(14)
N8 0.0273(19) 0.0337(19) 0.0248(18) -0.0011(15) -0.0028(15) 0.0033(15)
N9 0.0259(19) 0.037(2) 0.040(2) -0.0084(16) -0.0039(17) 0.0124(17)
S1 0.0261(5) 0.0368(5) 0.0215(5) -0.0041(4) -0.0055(4) 0.0052(4)
S2 0.0274(5) 0.0354(6) 0.0430(7) -0.0080(4) -0.0120(5) 0.0127(5)
Cl1 0.0427(7) 0.0516(7) 0.0511(7) -0.0201(6) -0.0243(6) 0.0210(6)
P1 0.0198(5) 0.0601(8) 0.0179(5) -0.0063(5) -0.0013(4) -0.0018(5)
C39 0.053(4) 0.068(4) 0.052(4) -0.023(3) -0.005(3) 0.009(3)
C40 0.090(6) 0.097(6) 0.049(4) -0.055(5) 0.003(4) 0.003(4)
O1 0.040(2) 0.062(2) 0.056(2) -0.0219(19) -0.0153(18) 0.022(2)
S3A 0.0373(9) 0.0389(9) 0.0400(9) -0.0099(7) -0.0063(7) 0.0137(7)
S3B 0.049(3) 0.049(3) 0.044(3) -0.014(3) -0.004(3) 0.017(2)

loop_
_atom_type_symbol
_atom_type_description
_atom_type_scat_dispersion_real
_atom_type_scat_dispersion_imag
_atom_type_scat_source
C C 0.0181 0.0091 'International Tables Vol C Tables 4.2.6.8 and 6.1.1.4'
H H 0.0000 0.0000 'International Tables Vol C Tables 4.2.6.8 and 6.1.1.4'
N N 0.0311 0.0180 'International Tables Vol C Tables 4.2.6.8 and 6.1.1.4'
P P 0.2955 0.4335 'International Tables Vol C Tables 4.2.6.8 and 6.1.1.4'
S S 0.3331 0.5567 'International Tables Vol C Tables 4.2.6.8 and 6.1.1.4'
Pd Pd 0.1215 3.9337 'International Tables Vol C Tables 4.2.6.8 and 6.1.1.4'
Cl Cl 0.3639 0.7018 'International Tables Vol C Tables 4.2.6.8 and 6.1.1.4'
O O 0.0492 0.0322 'International Tables Vol C Tables 4.2.6.8 and 6.1.1.4'

loop_
_geom_angle_atom_site_label_1
_geom_angle_atom_site_label_2
_geom_angle_atom_site_label_3
_geom_angle
N4 Pd1 N3 79.28(14)
N4 Pd1 S1 163.28(11)
N3 Pd1 S1 84.01(11)
N4 Pd1 P1 97.57(11)
N3 Pd1 P1 171.39(11)
S1 Pd1 P1 98.89(4)
N7 Pd2 N6 81.16(14)
N7 Pd2 S2 84.07(11)
N6 Pd2 S2 165.07(10)
N7 Pd2 Cl1 172.98(11)
N6 Pd2 Cl1 104.92(10)
S2 Pd2 Cl1 89.69(4)
N2 C1 N1 119.3(4)
N2 C1 S1 125.9(3)
N1 C1 S1 114.8(4)
N3 C2 C3 113.4(4)
N3 C2 C13 122.7(4)
C3 C2 C13 123.9(4)
N6 C3 N4 110.5(4)
N6 C3 C2 132.0(4)
N4 C3 C2 117.5(4)
N5 C4 N6 113.8(4)
N5 C4 C5 124.4(4)
N6 C4 C5 121.8(4)
N7 C5 C4 113.8(4)
N7 C5 C14 125.1(4)
C4 C5 C14 121.1(4)
N8 C6 N9 119.5(4)
N8 C6 S2 124.6(4)
N9 C6 S2 115.9(3)
C8A C7 C12 120.9(8)
C8A C7 N1 121.2(9)
C12 C7 N1 111.4(4)
C8A C7 C8B 40.4(10)
C12 C7 C8B 103.9(6)
N1 C7 C8B 104.6(6)
C7 C8A C9A 110.9(13)
C9B C8B C7 114.3(11)
C8A C9A C10 112.4(13)
C10 C9B C8B 111.2(8)
C11 C10 C9B 120.9(8)
C11 C10 C9A 90.8(10)
C9B C10 C9A 44.4(9)
C10 C11 C12 111.4(5)
C7 C12 C11 112.7(6)
N9 C15 C20 111.7(4)
N9 C15 C16 109.4(4)
C20 C15 C16 110.8(4)
C15 C16 C17 109.3(4)
C18 C17 C16 111.6(4)
C17 C18 C19 109.7(4)
C20 C19 C18 110.8(4)
C15 C20 C19 111.6(4)
C22 C21 C26 118.7(5)
C22 C21 P1 120.1(4)
C26 C21 P1 121.1(4)
C23 C22 C21 120.6(5)
C22 C23 C24 120.6(5)
C25 C24 C23 119.1(5)
C24 C25 C26 120.9(5)
C25 C26 C21 120.1(5)
C28 C27 C32 120.4(5)
C28 C27 P1 117.5(5)
C32 C27 P1 122.0(5)
C27 C28 C29 119.8(7)
C30 C29 C28 119.5(8)
C29 C30 C31 121.3(6)
C32 C31 C30 118.7(8)
C27 C32 C31 120.2(8)
C38 C33 C34 119.7(5)
C38 C33 P1 121.8(4)
C34 C33 P1 118.5(4)
C35 C34 C33 120.0(5)
C36 C35 C34 120.0(6)
C37 C36 C35 120.0(6)
C36 C37 C38 120.8(6)
C33 C38 C37 119.5(5)
C1 N1 C7 123.7(4)
C1 N2 N3 112.1(4)
C2 N3 N2 120.3(4)
C2 N3 Pd1 117.0(3)
N2 N3 Pd1 122.6(3)
N5 N4 C3 109.2(4)
N5 N4 Pd1 137.8(3)
C3 N4 Pd1 112.5(3)
C4 N5 N4 104.1(3)
C3 N6 C4 102.4(3)
C3 N6 Pd2 151.0(3)
C4 N6 Pd2 105.1(3)
C5 N7 N8 119.5(4)
C5 N7 Pd2 117.4(3)
N8 N7 Pd2 123.0(3)
C6 N8 N7 112.0(4)
C6 N9 C15 122.4(4)
C1 S1 Pd1 95.28(16)
C6 S2 Pd2 96.15(16)
C33 P1 C21 104.8(2)
C33 P1 C27 106.2(3)
C21 P1 C27 103.8(2)
C33 P1 Pd1 105.74(16)
C21 P1 Pd1 117.31(16)
C27 P1 Pd1 117.81(17)
S3A C39 S3B 40.4(2)
S3B C40 S3A 41.9(3)
S3A O1 S3B 45.8(3)
O1 S3A C39 108.5(3)
O1 S3A C40 105.2(3)
C39 S3A C40 98.5(3)
C40 S3B O1 117.2(5)
C40 S3B C39 112.9(5)
O1 S3B C39 102.6(4)
C52 C51 C50 115.8(12)
C51 C52 C53 133.0(11)
C54 C53 C52 117.7(11)

loop_
_geom_bond_atom_site_label_1
_geom_bond_atom_site_label_2
_geom_bond_distance
Pd1 N4 2.035(4)
Pd1 N3 2.036(4)
Pd1 S1 2.2580(11)
Pd1 P1 2.2687(12)
Pd2 N7 1.994(3)
Pd2 N6 2.151(4)
Pd2 S2 2.2289(12)
Pd2 Cl1 2.3056(12)
C1 N2 1.314(6)
C1 N1 1.331(6)
C1 S1 1.780(5)
C2 N3 1.298(6)
C2 C3 1.456(6)
C2 C13 1.487(6)
C3 N6 1.339(6)
C3 N4 1.351(6)
C4 N5 1.329(6)
C4 N6 1.373(6)
C4 C5 1.450(6)
C5 N7 1.299(6)
C5 C14 1.491(6)
C6 N8 1.314(6)
C6 N9 1.347(6)
C6 S2 1.762(5)
C7 C8A 1.416(16)
C7 C12 1.470(8)
C7 N1 1.473(7)
C7 C8B 1.618(15)
C8A C9A 1.515(16)
C8B C9B 1.529(11)
C9A C10 1.652(16)
C9B C10 1.497(11)
C10 C11 1.468(9)
C11 C12 1.537(7)
C15 N9 1.462(6)
C15 C20 1.522(6)
C15 C16 1.525(5)
C16 C17 1.529(6)
C17 C18 1.522(6)
C18 C19 1.529(6)
C19 C20 1.526(6)
C21 C22 1.387(7)
C21 C26 1.389(7)
C21 P1 1.815(5)
C22 C23 1.377(8)
C23 C24 1.382(8)
C24 C25 1.372(8)
C25 C26 1.384(8)
C27 C28 1.380(10)
C27 C32 1.381(10)
C27 P1 1.821(5)
C28 C29 1.408(8)
C29 C30 1.360(13)
C30 C31 1.402(14)
C31 C32 1.397(9)
C33 C38 1.386(7)
C33 C34 1.392(8)
C33 P1 1.810(6)
C34 C35 1.384(10)
C35 C36 1.383(9)
C36 C37 1.367(9)
C37 C38 1.387(9)
N2 N3 1.366(5)
N4 N5 1.347(5)
N7 N8 1.372(5)
C39 S3A 1.751(7)
C39 S3B 1.764(9)
C40 S3B 1.463(11)
C40 S3A 1.806(7)
O1 S3A 1.491(4)
O1 S3B 1.613(6)
C50 C51 1.478(13)
C51 C52 1.380(13)
C52 C53 1.457(12)
C53 C54 1.373(12)
